data_7014469
loop_
_publ_author_name
'Guo, Si-Xuan'
'Xie, Jingli'
'Gilbert-Wilson, Ryan'
'Birkett, Stephen L.'
'Bond, Alan M.'
'Wedd, Anthony G.'

_publ_section_title
;
 Synthesis and redox properties of triarylmethane dye cation salts of
 anions [M6O19]2- (M = Mo, W).
;
_journal_issue 2
_journal_name_full 'Dalton transactions (Cambridge, England : 2003)'
_journal_page_first 356
_journal_page_last 366
_journal_paper_doi 10.1039/c0dt00882f
_journal_volume 40
_journal_year 2011
_chemical_formula_sum 'C56 H78 Mo6 N12 O25'
_chemical_formula_weight 1894.94
_chemical_name_systematic
;
?
;
_space_group_IT_number 148
_symmetry_cell_setting trigonal
_symmetry_space_group_name_Hall '-R 3'
_symmetry_space_group_name_H-M 'R -3 :H'
_atom_sites_solution_hydrogens geom
_atom_sites_solution_primary direct
_atom_sites_solution_secondary difmap
_audit_creation_method SHELXL-97
_cell_angle_alpha 90.00
_cell_angle_beta 90.00
_cell_angle_gamma 120.00
_cell_formula_units_Z 3
_cell_length_a 16.625(2)
_cell_length_b 16.625(2)
_cell_length_c 21.725(5)
_cell_measurement_temperature 130(2)
_cell_measurement_theta_max 27.52
_cell_measurement_theta_min 1.70
_cell_volume 5200.1(15)
_computing_cell_refinement 'SMART (Siemens, 1996)'
_computing_data_collection 'SMART (Siemens, 1996)'
_computing_data_reduction SAINT
_computing_molecular_graphics SHELXTL
_computing_publication_material
;
SHELXTL, PARST (Nardelli, 1995) and PLATON (Spek, 1990)
;
_computing_structure_refinement 'SHELXL-97 (Sheldrick, 1997)'
_computing_structure_solution 'SHELXS-97 (Sheldrick, 1990)'
_diffrn_ambient_temperature 130(2)
_diffrn_measured_fraction_theta_full 0.883
_diffrn_measured_fraction_theta_max 0.883
_diffrn_measurement_device_type 'CCD area detector'
_diffrn_measurement_method '\w scans'
_diffrn_radiation_monochromator graphite
_diffrn_radiation_source 'fine-focus sealed tube'
_diffrn_radiation_type MoK\a
_diffrn_radiation_wavelength 0.71073
_diffrn_reflns_av_R_equivalents 0.0386
_diffrn_reflns_av_sigmaI/netI 0.0366
_diffrn_reflns_limit_h_max 12
_diffrn_reflns_limit_h_min -21
_diffrn_reflns_limit_k_max 21
_diffrn_reflns_limit_k_min -21
_diffrn_reflns_limit_l_max 28
_diffrn_reflns_limit_l_min -27
_diffrn_reflns_number 6957
_diffrn_reflns_theta_full 27.52
_diffrn_reflns_theta_max 27.52
_diffrn_reflns_theta_min 1.70
_exptl_absorpt_coefficient_mu 1.139
_exptl_absorpt_correction_T_max 0.682
_exptl_absorpt_correction_T_min 0.595
_exptl_absorpt_correction_type empirical
_exptl_absorpt_process_details 'SADABS (Sheldrick, 1996)'
_exptl_crystal_colour dark-purple
_exptl_crystal_density_diffrn 1.815
_exptl_crystal_density_method 'not measured'
_exptl_crystal_description block
_exptl_crystal_F_000 2850
_exptl_crystal_size_max 0.72
_exptl_crystal_size_mid 0.39
_exptl_crystal_size_min 0.34
_refine_diff_density_max 0.762
_refine_diff_density_min -0.973
_refine_diff_density_rms 0.116
_refine_ls_extinction_method none
_refine_ls_goodness_of_fit_ref 1.052
_refine_ls_hydrogen_treatment constr
_refine_ls_matrix_type full
_refine_ls_number_parameters 131
_refine_ls_number_reflns 2359
_refine_ls_number_restraints 0
_refine_ls_restrained_S_all 1.052
_refine_ls_R_factor_all 0.0418
_refine_ls_R_factor_gt 0.0409
_refine_ls_shift/su_max 0.000
_refine_ls_shift/su_mean 0.000
_refine_ls_structure_factor_coef Fsqd
_refine_ls_weighting_details 'calc w=1/[\s^2^(Fo^2^)+(0.0650P)^2^+28.6964P] where P=(Fo^2^+2Fc^2^)/3'
_refine_ls_weighting_scheme calc
_refine_ls_wR_factor_gt 0.1121
_refine_ls_wR_factor_ref 0.1131
_reflns_number_gt 2307
_reflns_number_total 2359
_reflns_threshold_expression >2sigma(I)
_cod_data_source_file C0DT00882F.TXT
_cod_data_source_block jlryan4m
_cod_depositor_comments
;
The following automatic conversions were performed:
'_symmetry_cell_setting' value 'Trigonal' changed to 'trigonal' according
to '/home/saulius/struct/CIF-dictionaries/cif_core.dic' dictionary named
'cif_core.dic' version 2.4.1 from 2010-06-29.

Automatic conversion script
Id: cif_fix_enum 1555 2011-01-17 13:19:09Z saulius 

The following automatic conversions were performed:

'_refine_ls_hydrogen_treatment' value 'constrained' was replaced with
the value 'constr' as specified in the replacement file
'src/cod-tools/trunk/data/replacement-values/replacement_values.lst'.

Automatic conversion script
Id: cif_fix_values 5376 2017-05-30 11:51:03Z andrius 
;
_cod_original_cell_volume 5200.1(16)
_cod_original_sg_symbol_H-M R-3
_cod_database_code 7014469

loop_
_symmetry_equiv_pos_as_xyz
'x, y, z'
'-y, x-y, z'
'-x+y, -x, z'
'x+2/3, y+1/3, z+1/3'
'-y+2/3, x-y+1/3, z+1/3'
'-x+y+2/3, -x+1/3, z+1/3'
'x+1/3, y+2/3, z+2/3'
'-y+1/3, x-y+2/3, z+2/3'
'-x+y+1/3, -x+2/3, z+2/3'
'-x, -y, -z'
'y, -x+y, -z'
'x-y, x, -z'
'-x+2/3, -y+1/3, -z+1/3'
'y+2/3, -x+y+1/3, -z+1/3'
'x-y+2/3, x+1/3, -z+1/3'
'-x+1/3, -y+2/3, -z+2/3'
'y+1/3, -x+y+2/3, -z+2/3'
'x-y+1/3, x+2/3, -z+2/3'

loop_
_atom_site_label
_atom_site_type_symbol
_atom_site_fract_x
_atom_site_fract_y
_atom_site_fract_z
_atom_site_U_iso_or_equiv
_atom_site_adp_type
_atom_site_occupancy
_atom_site_symmetry_multiplicity
_atom_site_calc_flag
_atom_site_refinement_flags
_atom_site_disorder_assembly
_atom_site_disorder_group
Mo1 Mo 0.209435(18) 0.641452(19) 0.228738(12) 0.02060(14) Uani 1 1 d . . .
O1 O 0.20886(17) 0.72224(18) 0.16645(11) 0.0257(5) Uani 1 1 d . . .
O2 O 0.3333 0.6667 0.1667 0.0171(10) Uani 1 6 d S . .
O3 O 0.25447(18) 0.56517(19) 0.26631(12) 0.0266(5) Uani 1 1 d . . .
O4 O 0.11713(18) 0.61789(19) 0.27243(12) 0.0291(5) Uani 1 1 d . . .
O5 O 0.0762(2) 0.2389(2) 0.27035(13) 0.0384(6) Uiso 1 1 d . . .
N1 N 0.3499(2) -0.0237(2) 0.24012(17) 0.0323(7) Uani 1 1 d . . .
H1A H 0.3521 -0.0696 0.2214 0.031(11) Uiso 1 1 calc R . .
H1B H 0.2978 -0.0332 0.2570 0.040(13) Uiso 1 1 calc R . .
N2 N 0.2030(2) 0.2215(2) 0.26345(14) 0.0293(6) Uiso 1 1 d . . .
C1 C 0.6667 0.3333 0.2463(2) 0.0181(10) Uani 1 3 d S . .
C2 C 0.5860(2) 0.2413(2) 0.24571(13) 0.0171(6) Uani 1 1 d . . .
C3 C 0.5008(2) 0.2227(2) 0.27300(14) 0.0190(6) Uani 1 1 d . . .
H3 H 0.4969 0.2721 0.2920 0.025(10) Uiso 1 1 calc R . .
C4 C 0.4240(2) 0.1354(2) 0.27274(15) 0.0215(6) Uani 1 1 d . . .
H4 H 0.3688 0.1249 0.2928 0.018(9) Uiso 1 1 calc R . .
C5 C 0.4264(2) 0.0609(2) 0.24285(15) 0.0222(6) Uani 1 1 d . . .
C6 C 0.5112(2) 0.0781(2) 0.21602(15) 0.0219(6) Uani 1 1 d . . .
H6 H 0.5150 0.0288 0.1967 0.018(9) Uiso 1 1 calc R . .
C7 C 0.5878(2) 0.1653(2) 0.21775(14) 0.0199(6) Uani 1 1 d . . .
H7 H 0.6439 0.1750 0.1996 0.017(9) Uiso 1 1 calc R . .
C8 C 0.3035(4) 0.2667(4) 0.2611(2) 0.0476(11) Uiso 1 1 d . . .
H8A H 0.3302 0.3338 0.2663 0.071 Uiso 1 1 calc R . .
H8B H 0.3227 0.2542 0.2212 0.071 Uiso 1 1 calc R . .
H8C H 0.3256 0.2425 0.2941 0.071 Uiso 1 1 calc R . .
C9 C 0.1511(3) 0.1216(3) 0.25652(18) 0.0350(8) Uiso 1 1 d . . .
H9A H 0.0844 0.0999 0.2588 0.053 Uiso 1 1 calc R . .
H9B H 0.1682 0.0928 0.2895 0.053 Uiso 1 1 calc R . .
H9C H 0.1654 0.1045 0.2165 0.053 Uiso 1 1 calc R . .
C10 C 0.1607(3) 0.2710(3) 0.26970(16) 0.0306(7) Uiso 1 1 d . . .
H10A H 0.1989 0.3363 0.2740 0.037 Uiso 1 1 calc R . .

loop_
_atom_site_aniso_label
_atom_site_aniso_U_11
_atom_site_aniso_U_22
_atom_site_aniso_U_33
_atom_site_aniso_U_23
_atom_site_aniso_U_13
_atom_site_aniso_U_12
Mo1 0.01505(18) 0.01934(18) 0.0278(2) 0.00061(9) 0.00269(9) 0.00890(12)
O1 0.0212(11) 0.0262(12) 0.0368(13) 0.0017(10) 0.0007(10) 0.0172(10)
O2 0.0146(15) 0.0146(15) 0.022(2) 0.000 0.000 0.0073(8)
O3 0.0225(12) 0.0242(12) 0.0328(13) 0.0058(10) 0.0061(10) 0.0114(10)
O4 0.0206(12) 0.0317(14) 0.0357(13) -0.0007(10) 0.0046(10) 0.0136(11)
N1 0.0182(14) 0.0184(14) 0.055(2) -0.0085(13) 0.0004(13) 0.0056(12)
C1 0.0164(15) 0.0164(15) 0.021(2) 0.000 0.000 0.0082(8)
C2 0.0136(13) 0.0152(14) 0.0225(13) -0.0006(10) -0.0017(10) 0.0073(11)
C3 0.0164(14) 0.0167(14) 0.0267(14) -0.0021(11) -0.0023(11) 0.0104(12)
C4 0.0156(14) 0.0172(15) 0.0324(15) -0.0009(12) 0.0002(11) 0.0088(12)
C5 0.0170(15) 0.0155(15) 0.0334(16) -0.0012(11) -0.0032(12) 0.0075(12)
C6 0.0203(15) 0.0175(15) 0.0304(15) -0.0034(11) -0.0009(11) 0.0112(13)
C7 0.0182(15) 0.0170(14) 0.0271(14) -0.0003(11) 0.0006(11) 0.0107(12)

loop_
_atom_type_symbol
_atom_type_description
_atom_type_scat_dispersion_real
_atom_type_scat_dispersion_imag
_atom_type_scat_source
C C 0.0033 0.0016 'International Tables Vol C Tables 4.2.6.8 and 6.1.1.4'
H H 0.0000 0.0000 'International Tables Vol C Tables 4.2.6.8 and 6.1.1.4'
N N 0.0061 0.0033 'International Tables Vol C Tables 4.2.6.8 and 6.1.1.4'
O O 0.0106 0.0060 'International Tables Vol C Tables 4.2.6.8 and 6.1.1.4'
Mo Mo -1.6832 0.6857 'International Tables Vol C Tables 4.2.6.8 and 6.1.1.4'

loop_
_geom_angle_atom_site_label_1
_geom_angle_atom_site_label_2
_geom_angle_atom_site_label_3
_geom_angle
_geom_angle_site_symmetry_1
_geom_angle_site_symmetry_3
_geom_angle_publ_flag
O4 Mo1 O3 105.15(13) . 3_565 ?
O4 Mo1 O1 103.86(12) . . ?
O3 Mo1 O1 88.72(12) 3_565 . ?
O4 Mo1 O3 102.47(12) . . ?
O3 Mo1 O3 87.63(17) 3_565 . ?
O1 Mo1 O3 153.45(11) . . ?
O4 Mo1 O1 101.30(12) . 15 ?
O3 Mo1 O1 153.49(11) 3_565 15 ?
O1 Mo1 O1 86.49(3) . 15 ?
O3 Mo1 O1 85.16(11) . 15 ?
O4 Mo1 O2 177.23(10) . . ?
O3 Mo1 O2 77.40(8) 3_565 . ?
O1 Mo1 O2 77.12(7) . . ?
O3 Mo1 O2 76.42(7) . . ?
O1 Mo1 O2 76.12(7) 15 . ?
Mo1 O1 Mo1 116.26(12) . 14_455 ?
Mo1 O2 Mo1 89.567(14) 13_565 15 ?
Mo1 O2 Mo1 90.435(14) 13_565 3_565 ?
Mo1 O2 Mo1 180.0 15 3_565 ?
Mo1 O2 Mo1 179.999(9) 13_565 . ?
Mo1 O2 Mo1 90.434(14) 15 . ?
Mo1 O2 Mo1 89.564(14) 3_565 . ?
Mo1 O2 Mo1 90.437(14) 13_565 2_665 ?
Mo1 O2 Mo1 90.437(14) 15 2_665 ?
Mo1 O2 Mo1 89.564(14) 3_565 2_665 ?
Mo1 O2 Mo1 89.564(14) . 2_665 ?
Mo1 O2 Mo1 89.565(14) 13_565 14_455 ?
Mo1 O2 Mo1 89.564(14) 15 14_455 ?
Mo1 O2 Mo1 90.435(14) 3_565 14_455 ?
Mo1 O2 Mo1 90.434(14) . 14_455 ?
Mo1 O2 Mo1 180.0 2_665 14_455 ?
Mo1 O3 Mo1 116.61(13) 2_665 . ?
C5 N1 H1A 120.0 . . ?
C5 N1 H1B 120.0 . . ?
H1A N1 H1B 120.0 . . ?
C10 N2 C9 121.6(3) . . ?
C10 N2 C8 120.8(4) . . ?
C9 N2 C8 117.5(4) . . ?
C2 C1 C2 119.993(8) 2_655 . ?
C2 C1 C2 119.993(8) 2_655 3_665 ?
C2 C1 C2 119.993(8) . 3_665 ?
C7 C2 C3 116.7(3) . . ?
C7 C2 C1 121.8(3) . . ?
C3 C2 C1 121.6(3) . . ?
C4 C3 C2 121.9(3) . . ?
C4 C3 H3 119.1 . . ?
C2 C3 H3 119.1 . . ?
C3 C4 C5 120.6(3) . . ?
C3 C4 H4 119.7 . . ?
C5 C4 H4 119.7 . . ?
N1 C5 C6 121.2(3) . . ?
N1 C5 C4 120.7(3) . . ?
C6 C5 C4 118.2(3) . . ?
C7 C6 C5 120.5(3) . . ?
C7 C6 H6 119.8 . . ?
C5 C6 H6 119.8 . . ?
C6 C7 C2 122.2(3) . . ?
C6 C7 H7 118.9 . . ?
C2 C7 H7 118.9 . . ?
N2 C8 H8A 109.5 . . ?
N2 C8 H8B 109.5 . . ?
H8A C8 H8B 109.5 . . ?
N2 C8 H8C 109.5 . . ?
H8A C8 H8C 109.5 . . ?
H8B C8 H8C 109.5 . . ?
N2 C9 H9A 109.5 . . ?
N2 C9 H9B 109.5 . . ?
H9A C9 H9B 109.5 . . ?
N2 C9 H9C 109.5 . . ?
H9A C9 H9C 109.5 . . ?
H9B C9 H9C 109.5 . . ?
O5 C10 N2 125.2(4) . . ?
O5 C10 H10A 117.4 . . ?
N2 C10 H10A 117.4 . . ?

loop_
_geom_bond_atom_site_label_1
_geom_bond_atom_site_label_2
_geom_bond_distance
_geom_bond_site_symmetry_2
_geom_bond_publ_flag
Mo1 O4 1.676(3) . ?
Mo1 O3 1.893(3) 3_565 ?
Mo1 O1 1.910(2) . ?
Mo1 O3 1.945(3) . ?
Mo1 O1 1.965(2) 15 ?
Mo1 O2 2.3181(4) . ?
O1 Mo1 1.965(2) 14_455 ?
O2 Mo1 2.3180(4) 13_565 ?
O2 Mo1 2.3180(4) 15 ?
O2 Mo1 2.3181(4) 3_565 ?
O2 Mo1 2.3181(4) 2_665 ?
O2 Mo1 2.3181(4) 14_455 ?
O3 Mo1 1.893(2) 2_665 ?
O5 C10 1.229(5) . ?
N1 C5 1.345(4) . ?
N1 H1A 0.8800 . ?
N1 H1B 0.8800 . ?
N2 C10 1.329(5) . ?
N2 C9 1.446(5) . ?
N2 C8 1.452(6) . ?
C1 C2 1.445(3) 2_655 ?
C1 C2 1.445(3) . ?
C1 C2 1.445(3) 3_665 ?
C2 C7 1.416(4) . ?
C2 C3 1.420(4) . ?
C3 C4 1.372(4) . ?
C3 H3 0.9500 . ?
C4 C5 1.417(4) . ?
C4 H4 0.9500 . ?
C5 C6 1.416(5) . ?
C6 C7 1.370(5) . ?
C6 H6 0.9500 . ?
C7 H7 0.9500 . ?
C8 H8A 0.9800 . ?
C8 H8B 0.9800 . ?
C8 H8C 0.9800 . ?
C9 H9A 0.9800 . ?
C9 H9B 0.9800 . ?
C9 H9C 0.9800 . ?
C10 H10A 0.9500 . ?
